data_4318290
loop_
_publ_author_name
'Ingo Richter'
'Martin Penka'
'Reinhold Tacke'

_publ_contact_author
;
        Reinhold Tacke
        Institut f\"ur Anorganische Chemie
        Universit\"at W\"urzburg
        Am Hubland 
        97074 W\"urzburg
        Bundesrepublik Deutschland
;
_publ_contact_author_email r.tacke@mail.uni-wuerzburg.de
_publ_contact_author_fax '049 931 888-4609'
_publ_contact_author_phone '049 931 888-5250'
_publ_section_title
;
 The Hexacoordinate Silicate Dianions
 mer-Tris[glycolato(2-)-O1,O2]silicate and
 fac-Tris[benzilato(2-)-O1,O2]silicate: Syntheses and Structural
 Characterization
;
_journal_name_full 'Inorganic Chemistry'
_journal_page_first 3950
_journal_page_last 3955
_journal_paper_doi 10.1021/ic025597t
_journal_volume 41
_journal_year 2002
_chemical_formula_moiety 'C42 H30 O9 Si(2-); 2 * C6 H16 N(+); 1/2 * C4 H8 O2'
_chemical_formula_sum 'C56 H66 N2 O10 Si'
_chemical_formula_weight 955.20
_chemical_melting_point 436
_chemical_name_common 'Triethylammonium fac-Tris[benzilato(2-)-O1,O2]silicate-Hemi-1,4-dioxane'
_space_group_IT_number 15
_symmetry_cell_setting monoclinic
_symmetry_space_group_name_Hall '-C 2yc'
_symmetry_space_group_name_H-M 'C 1 2/c 1'
_atom_sites_solution_hydrogens geom
_atom_sites_solution_primary direct
_atom_sites_solution_secondary difmap
_audit_creation_method SHELXL-97
_cell_angle_alpha 90.00
_cell_angle_beta 97.99(3)
_cell_angle_gamma 90.00
_cell_formula_units_Z 8
_cell_length_a 40.633(8)
_cell_length_b 13.055(3)
_cell_length_c 19.257(4)
_cell_measurement_reflns_used 5000
_cell_measurement_temperature 173(2)
_cell_measurement_theta_max 26.9
_cell_measurement_theta_min 2.1
_cell_volume 10116(4)
_computing_cell_refinement 'Stoe-IPDS cell'
_computing_data_collection 'Stoe-IPDS expose'
_computing_data_reduction 'Stoe-IPDS integrate'
_computing_molecular_graphics Bruker-Shelxtl
_computing_publication_material Bruker-Shextl
_computing_structure_refinement 'SHELXL-97 (Sheldrick, 1997)'
_computing_structure_solution 'SHELXS-97 (Sheldrick, 1990)'
_diffrn_ambient_temperature 173(2)
_diffrn_measured_fraction_theta_full 0.470
_diffrn_measured_fraction_theta_max 0.470
_diffrn_measurement_device_type Stoe-IPDS
_diffrn_measurement_method Phi-Scans
_diffrn_radiation_monochromator graphite
_diffrn_radiation_source 'fine-focus sealed tube'
_diffrn_radiation_type MoK\a
_diffrn_radiation_wavelength 0.71073
_diffrn_reflns_av_R_equivalents 0.0438
_diffrn_reflns_av_sigmaI/netI 0.0332
_diffrn_reflns_limit_h_max 47
_diffrn_reflns_limit_h_min -47
_diffrn_reflns_limit_k_max 15
_diffrn_reflns_limit_k_min -15
_diffrn_reflns_limit_l_max 22
_diffrn_reflns_limit_l_min -22
_diffrn_reflns_number 49031
_diffrn_reflns_theta_full 24.72
_diffrn_reflns_theta_max 24.72
_diffrn_reflns_theta_min 2.00
_exptl_absorpt_coefficient_mu 0.108
_exptl_absorpt_correction_type none
_exptl_crystal_colour colorless
_exptl_crystal_density_diffrn 1.254
_exptl_crystal_density_method 'not measured'
_exptl_crystal_description blocks
_exptl_crystal_F_000 4080
_exptl_crystal_size_max 0.5
_exptl_crystal_size_mid 0.4
_exptl_crystal_size_min 0.3
_refine_diff_density_max 0.267
_refine_diff_density_min -0.327
_refine_diff_density_rms 0.036
_refine_ls_extinction_method none
_refine_ls_goodness_of_fit_ref 0.978
_refine_ls_hydrogen_treatment mixed
_refine_ls_matrix_type full
_refine_ls_number_parameters 645
_refine_ls_number_reflns 8532
_refine_ls_number_restraints 1
_refine_ls_restrained_S_all 0.981
_refine_ls_R_factor_all 0.0492
_refine_ls_R_factor_gt 0.0337
_refine_ls_shift/su_max 0.001
_refine_ls_shift/su_mean 0.000
_refine_ls_structure_factor_coef Fsqd
_refine_ls_weighting_details 'w=1/[\s^2^(Fo^2^)+(0.0576P)^2^+0.0000P] where P=(Fo^2^+2Fc^2^)/3'
_refine_ls_weighting_scheme calc
_refine_ls_wR_factor_gt 0.0841
_refine_ls_wR_factor_ref 0.0890
_reflns_number_gt 6337
_reflns_number_total 8532
_reflns_threshold_expression >2sigma(I)
_cod_data_source_file ic025597t_s2_1.cif
_cod_data_source_block fac-8
_cod_depositor_comments
;
The following automatic conversions were performed:

'_refine_ls_weighting_scheme' value 'calc
w=1/[\s^2^(Fo^2^)+(0.0576P)^2^+0.0000P] where P=(Fo^2^+2Fc^2^)/3' was
changed to 'calc'. New tag '_refine_ls_weighting_details' was
created. The value of the new tag was set to
'w=1/[\s^2^(Fo^2^)+(0.0576P)^2^+0.0000P] where P=(Fo^2^+2Fc^2^)/3'.

Automatic conversion script
Id: cif_fix_values 3143 2015-03-26 13:38:13Z robertas 

The following automatic conversions were performed:
data name '_publ_contact_autor' replaced with '_publ_contact_author'
as specified in the replacement file
'/home/antanas/src/cod-tools/trunk/data/replacement-values/replacement_tags.lst'.

Automatic conversion script
Id: cif_correct_tags 4998 2017-03-02 13:24:31Z antanas 
;
_cod_database_code 4318290

loop_
_symmetry_equiv_pos_as_xyz
'x, y, z'
'-x, y, -z+1/2'
'x+1/2, y+1/2, z'
'-x+1/2, y+1/2, -z+1/2'
'-x, -y, -z'
'x, -y, z-1/2'
'-x+1/2, -y+1/2, -z'
'x+1/2, -y+1/2, z-1/2'

loop_
_atom_site_label
_atom_site_type_symbol
_atom_site_fract_x
_atom_site_fract_y
_atom_site_fract_z
_atom_site_U_iso_or_equiv
_atom_site_adp_type
_atom_site_occupancy
_atom_site_calc_flag
_atom_site_refinement_flags
_atom_site_disorder_assembly
_atom_site_disorder_group
Si Si 0.126341(9) 0.76806(3) 0.09211(2) 0.01955(10) Uani 1 d . . .
O1 O 0.12862(2) 0.65336(8) 0.14977(5) 0.0237(2) Uani 1 d . . .
O2 O 0.16910(2) 0.75347(7) 0.09705(5) 0.0227(2) Uani 1 d . . .
O3 O 0.13047(2) 0.84452(7) 0.17376(5) 0.0235(2) Uani 1 d . . .
O4 O 0.12589(2) 0.88269(7) 0.04809(5) 0.0206(2) Uani 1 d . . .
O5 O 0.08240(2) 0.76661(8) 0.09866(5) 0.0233(2) Uani 1 d . . .
O6 O 0.11777(2) 0.69614(7) 0.01702(5) 0.0210(2) Uani 1 d . . .
O7 O 0.15741(3) 0.50940(8) 0.16897(6) 0.0335(3) Uani 1 d . . .
O8 O 0.13194(3) 1.00540(8) 0.21269(5) 0.0290(3) Uani 1 d . . .
O9 O 0.03365(3) 0.71064(9) 0.04403(6) 0.0309(3) Uani 1 d . . .
C1 C 0.15469(4) 0.59853(11) 0.14692(8) 0.0236(3) Uani 1 d . . .
C2 C 0.18201(3) 0.65564(11) 0.11384(8) 0.0224(3) Uani 1 d . . .
C3 C 0.12865(3) 0.94225(11) 0.16415(8) 0.0219(3) Uani 1 d . . .
C4 C 0.12330(4) 0.97310(11) 0.08634(8) 0.0203(3) Uani 1 d . . .
C5 C 0.06381(4) 0.72001(11) 0.04781(8) 0.0222(3) Uani 1 d . . .
C6 C 0.08422(3) 0.67739(11) -0.00796(8) 0.0212(3) Uani 1 d . . .
C7 C 0.21421(4) 0.66393(12) 0.16660(8) 0.0253(3) Uani 1 d . . .
C8 C 0.22624(4) 0.58340(14) 0.21033(9) 0.0344(4) Uani 1 d . . .
H8 H 0.2141 0.5211 0.2094 0.041 Uiso 1 calc R . .
C9 C 0.25599(4) 0.59376(16) 0.25545(10) 0.0418(4) Uani 1 d . . .
H9 H 0.2639 0.5383 0.2851 0.050 Uiso 1 calc R . .
C10 C 0.27402(4) 0.68336(17) 0.25760(9) 0.0429(5) Uani 1 d . . .
H10 H 0.2943 0.6899 0.2884 0.051 Uiso 1 calc R . .
C11 C 0.26217(4) 0.76370(16) 0.21434(10) 0.0414(4) Uani 1 d . . .
H11 H 0.2744 0.8259 0.2155 0.050 Uiso 1 calc R . .
C12 C 0.23240(4) 0.75412(13) 0.16901(9) 0.0334(4) Uani 1 d . . .
H12 H 0.2245 0.8098 0.1396 0.040 Uiso 1 calc R . .
C13 C 0.18973(3) 0.60015(11) 0.04723(8) 0.0237(3) Uani 1 d . . .
C14 C 0.18706(4) 0.65460(13) -0.01523(9) 0.0330(4) Uani 1 d . . .
H14 H 0.1815 0.7253 -0.0157 0.040 Uiso 1 calc R . .
C15 C 0.19249(5) 0.60685(16) -0.07696(10) 0.0426(5) Uani 1 d . . .
H15 H 0.1906 0.6452 -0.1193 0.051 Uiso 1 calc R . .
C16 C 0.20066(4) 0.50396(15) -0.07757(10) 0.0412(4) Uani 1 d . . .
H16 H 0.2039 0.4711 -0.1201 0.049 Uiso 1 calc R . .
C17 C 0.20405(4) 0.44986(14) -0.01549(10) 0.0384(4) Uani 1 d . . .
H17 H 0.2101 0.3795 -0.0152 0.046 Uiso 1 calc R . .
C18 C 0.19877(4) 0.49730(12) 0.04655(9) 0.0311(4) Uani 1 d . . .
H18 H 0.2013 0.4592 0.0890 0.037 Uiso 1 calc R . .
C19 C 0.15202(4) 1.04482(11) 0.07476(7) 0.0219(3) Uani 1 d . . .
C20 C 0.18309(4) 1.00070(12) 0.07170(8) 0.0282(3) Uani 1 d . . .
H20 H 0.1857 0.9286 0.0759 0.034 Uiso 1 calc R . .
C21 C 0.21013(4) 1.06101(14) 0.06258(9) 0.0342(4) Uani 1 d . . .
H21 H 0.2311 1.0301 0.0606 0.041 Uiso 1 calc R . .
C22 C 0.20669(4) 1.16644(14) 0.05636(9) 0.0352(4) Uani 1 d . . .
H22 H 0.2253 1.2078 0.0504 0.042 Uiso 1 calc R . .
C23 C 0.17615(4) 1.21085(13) 0.05886(9) 0.0341(4) Uani 1 d . . .
H23 H 0.1737 1.2830 0.0545 0.041 Uiso 1 calc R . .
C24 C 0.14874(4) 1.15040(12) 0.06775(8) 0.0282(3) Uani 1 d . . .
H24 H 0.1277 1.1816 0.0690 0.034 Uiso 1 calc R . .
C25 C 0.08902(4) 1.02243(11) 0.06555(8) 0.0223(3) Uani 1 d . . .
C26 C 0.07438(4) 1.08801(12) 0.10934(9) 0.0301(4) Uani 1 d . . .
H26 H 0.0853 1.1020 0.1552 0.036 Uiso 1 calc R . .
C27 C 0.04381(4) 1.13317(14) 0.08633(10) 0.0376(4) Uani 1 d . . .
H27 H 0.0341 1.1780 0.1167 0.045 Uiso 1 calc R . .
C28 C 0.02738(4) 1.11376(13) 0.02012(10) 0.0375(4) Uani 1 d . . .
H28 H 0.0065 1.1449 0.0047 0.045 Uiso 1 calc R . .
C29 C 0.04172(4) 1.04847(14) -0.02334(10) 0.0376(4) Uani 1 d . . .
H29 H 0.0306 1.0344 -0.0690 0.045 Uiso 1 calc R . .
C30 C 0.07222(4) 1.00301(12) -0.00110(9) 0.0293(4) Uani 1 d . . .
H30 H 0.0817 0.9582 -0.0317 0.035 Uiso 1 calc R . .
C31 C 0.07405(4) 0.73612(11) -0.07729(8) 0.0237(3) Uani 1 d . . .
C32 C 0.09820(4) 0.78718(12) -0.10840(8) 0.0275(3) Uani 1 d . . .
H32 H 0.1209 0.7820 -0.0885 0.033 Uiso 1 calc R . .
C33 C 0.08949(5) 0.84590(13) -0.16849(9) 0.0345(4) Uani 1 d . . .
H33 H 0.1063 0.8799 -0.1895 0.041 Uiso 1 calc R . .
C34 C 0.05664(5) 0.85517(16) -0.19782(9) 0.0452(5) Uani 1 d . . .
H34 H 0.0507 0.8966 -0.2382 0.054 Uiso 1 calc R . .
C35 C 0.03274(5) 0.8037(2) -0.16788(11) 0.0586(6) Uani 1 d . . .
H35 H 0.0101 0.8086 -0.1883 0.070 Uiso 1 calc R . .
C36 C 0.04117(4) 0.74446(17) -0.10792(10) 0.0434(5) Uani 1 d . . .
H36 H 0.0243 0.7095 -0.0878 0.052 Uiso 1 calc R . .
C37 C 0.07867(4) 0.56065(11) -0.01676(8) 0.0233(3) Uani 1 d . . .
C38 C 0.04711(4) 0.51632(13) -0.02845(9) 0.0344(4) Uani 1 d . . .
H38 H 0.0279 0.5588 -0.0337 0.041 Uiso 1 calc R . .
C39 C 0.04346(5) 0.41020(14) -0.03256(10) 0.0410(4) Uani 1 d . . .
H39 H 0.0219 0.3810 -0.0405 0.049 Uiso 1 calc R . .
C40 C 0.07104(5) 0.34729(13) -0.02512(9) 0.0384(4) Uani 1 d . . .
H40 H 0.0685 0.2750 -0.0270 0.046 Uiso 1 calc R . .
C41 C 0.10236(4) 0.39062(12) -0.01488(9) 0.0336(4) Uani 1 d . . .
H41 H 0.1214 0.3478 -0.0106 0.040 Uiso 1 calc R . .
C42 C 0.10621(4) 0.49654(12) -0.01082(8) 0.0269(3) Uani 1 d . . .
H42 H 0.1279 0.5253 -0.0039 0.032 Uiso 1 calc R . .
N1 N 0.15745(3) 0.90234(10) 0.33115(7) 0.0292(3) Uani 1 d . . .
H1N H 0.1477(5) 0.9371(15) 0.2919(11) 0.041(5) Uiso 1 d . . .
C43 C 0.13458(5) 0.81471(14) 0.34188(10) 0.0421(4) Uani 1 d . . .
H43A H 0.1358 0.7628 0.3049 0.050 Uiso 1 calc R . .
H43B H 0.1422 0.7821 0.3877 0.050 Uiso 1 calc R . .
C44 C 0.09909(6) 0.84864(18) 0.33995(14) 0.0615(6) Uani 1 d . . .
H44A H 0.0971 0.8906 0.3813 0.092 Uiso 1 calc R . .
H44B H 0.0847 0.7884 0.3398 0.092 Uiso 1 calc R . .
H44C H 0.0924 0.8890 0.2974 0.092 Uiso 1 calc R . .
C45 C 0.18929(5) 0.86522(15) 0.30843(9) 0.0397(4) Uani 1 d . . .
H45A H 0.2018 0.9251 0.2946 0.048 Uiso 1 calc R . .
H45B H 0.1838 0.8213 0.2665 0.048 Uiso 1 calc R . .
C46 C 0.21137(6) 0.8054(2) 0.36408(12) 0.0704(8) Uani 1 d . . .
H46A H 0.2176 0.8491 0.4052 0.106 Uiso 1 calc R . .
H46B H 0.2314 0.7832 0.3453 0.106 Uiso 1 calc R . .
H46C H 0.1993 0.7453 0.3777 0.106 Uiso 1 calc R . .
C47 C 0.16206(5) 0.97233(13) 0.39340(9) 0.0361(4) Uani 1 d . . .
H47A H 0.1731 0.9341 0.4346 0.043 Uiso 1 calc R . .
H47B H 0.1400 0.9945 0.4039 0.043 Uiso 1 calc R . .
C48 C 0.18262(5) 1.06617(16) 0.38216(11) 0.0510(5) Uani 1 d . . .
H48A H 0.2058 1.0458 0.3810 0.076 Uiso 1 calc R . .
H48B H 0.1816 1.1147 0.4206 0.076 Uiso 1 calc R . .
H48C H 0.1738 1.0987 0.3376 0.076 Uiso 1 calc R . .
N2 N 0.09812(3) 0.43760(10) 0.20715(7) 0.0276(3) Uani 1 d . . .
H2N H 0.1177(5) 0.4714(14) 0.1954(10) 0.033(5) Uiso 1 d . . .
C49 C 0.06911(4) 0.48178(14) 0.15933(10) 0.0382(4) Uani 1 d . . .
H49A H 0.0718 0.4657 0.1102 0.046 Uiso 1 calc R . .
H49B H 0.0695 0.5572 0.1644 0.046 Uiso 1 calc R . .
C50 C 0.03563(5) 0.4426(2) 0.17336(15) 0.0676(7) Uani 1 d . . .
H50A H 0.0348 0.3680 0.1675 0.101 Uiso 1 calc R . .
H50B H 0.0181 0.4742 0.1403 0.101 Uiso 1 calc R . .
H50C H 0.0324 0.4601 0.2214 0.101 Uiso 1 calc R . .
C51 C 0.09700(5) 0.45883(14) 0.28325(9) 0.0417(4) Uani 1 d . . .
H51A H 0.1178 0.4343 0.3110 0.050 Uiso 1 calc R . .
H51B H 0.0783 0.4204 0.2987 0.050 Uiso 1 calc R . .
C52 C 0.09277(9) 0.57113(18) 0.29725(12) 0.0784(9) Uani 1 d . . .
H52A H 0.1091 0.6105 0.2753 0.118 Uiso 1 calc R . .
H52B H 0.0962 0.5834 0.3480 0.118 Uiso 1 calc R . .
H52C H 0.0703 0.5926 0.2776 0.118 Uiso 1 calc R . .
C53 C 0.10281(4) 0.32547(12) 0.19377(9) 0.0349(4) Uani 1 d . . .
H53A H 0.0996 0.3133 0.1425 0.042 Uiso 1 calc R . .
H53B H 0.0856 0.2861 0.2139 0.042 Uiso 1 calc R . .
C54 C 0.13665(5) 0.28646(14) 0.22481(11) 0.0429(4) Uani 1 d . . .
H54A H 0.1539 0.3275 0.2071 0.064 Uiso 1 calc R . .
H54B H 0.1389 0.2147 0.2115 0.064 Uiso 1 calc R . .
H54C H 0.1391 0.2919 0.2760 0.064 Uiso 1 calc R . .
O10 O 0.01608(13) 0.7206(4) 0.2672(3) 0.124(2) Uani 0.50 d PD . .
O11 O -0.00859(17) 0.9095(4) 0.2200(3) 0.128(2) Uani 0.50 d PD . .
C90 C 0.01367(12) 0.7576(4) 0.20208(19) 0.1280(15) Uani 1 d D . .
H90A H -0.0072 0.7328 0.1747 0.154 Uiso 1 calc R . .
H90B H 0.0324 0.7312 0.1794 0.154 Uiso 1 calc R . .
C91 C 0.01408(11) 0.8662(4) 0.2006(3) 0.146(2) Uani 1 d D . .
H91A H 0.0347 0.8896 0.2297 0.175 Uiso 1 calc R . .
H91B H 0.0154 0.8880 0.1518 0.175 Uiso 1 calc R . .

loop_
_atom_site_aniso_label
_atom_site_aniso_U_11
_atom_site_aniso_U_22
_atom_site_aniso_U_33
_atom_site_aniso_U_23
_atom_site_aniso_U_13
_atom_site_aniso_U_12
Si 0.01972(19) 0.01936(19) 0.0194(2) 0.00036(15) 0.00212(16) 0.00033(15)
O1 0.0222(5) 0.0229(5) 0.0266(6) 0.0031(4) 0.0058(4) 0.0009(4)
O2 0.0206(5) 0.0183(5) 0.0285(6) 0.0039(4) 0.0013(4) 0.0001(4)
O3 0.0292(5) 0.0224(5) 0.0184(5) 0.0022(4) 0.0016(4) 0.0000(4)
O4 0.0259(5) 0.0188(5) 0.0169(5) -0.0018(4) 0.0020(4) 0.0031(4)
O5 0.0221(5) 0.0264(5) 0.0214(5) -0.0024(4) 0.0034(4) 0.0016(4)
O6 0.0162(5) 0.0231(5) 0.0239(5) -0.0031(4) 0.0038(4) -0.0005(4)
O7 0.0303(6) 0.0255(6) 0.0460(7) 0.0133(5) 0.0103(5) 0.0024(5)
O8 0.0432(6) 0.0251(6) 0.0183(5) -0.0026(4) 0.0028(5) 0.0018(5)
O9 0.0200(5) 0.0437(7) 0.0299(6) -0.0036(5) 0.0065(5) -0.0006(5)
C1 0.0239(8) 0.0235(8) 0.0228(8) 0.0026(6) 0.0012(6) -0.0003(6)
C2 0.0211(7) 0.0195(7) 0.0258(8) 0.0048(6) 0.0005(6) 0.0008(6)
C3 0.0215(7) 0.0235(8) 0.0210(8) 0.0006(6) 0.0036(6) 0.0006(6)
C4 0.0242(7) 0.0190(7) 0.0179(7) -0.0018(6) 0.0030(6) 0.0011(6)
C5 0.0223(8) 0.0221(7) 0.0219(8) 0.0039(6) 0.0020(6) 0.0018(6)
C6 0.0170(7) 0.0239(8) 0.0227(8) -0.0003(6) 0.0030(6) -0.0020(6)
C7 0.0209(7) 0.0310(8) 0.0243(8) 0.0009(6) 0.0040(6) 0.0033(6)
C8 0.0326(9) 0.0370(9) 0.0319(9) 0.0049(7) -0.0013(7) 0.0055(7)
C9 0.0358(9) 0.0572(12) 0.0302(9) 0.0056(8) -0.0036(8) 0.0121(9)
C10 0.0222(8) 0.0770(14) 0.0280(9) -0.0038(9) -0.0012(7) 0.0017(9)
C11 0.0273(8) 0.0594(12) 0.0370(10) -0.0025(9) 0.0029(8) -0.0109(8)
C12 0.0259(8) 0.0401(10) 0.0337(9) 0.0046(7) 0.0022(7) -0.0038(7)
C13 0.0156(7) 0.0263(8) 0.0292(8) 0.0022(6) 0.0030(6) -0.0005(6)
C14 0.0320(9) 0.0354(9) 0.0336(9) 0.0079(7) 0.0117(7) 0.0070(7)
C15 0.0413(10) 0.0563(12) 0.0327(10) 0.0097(8) 0.0144(8) 0.0126(9)
C16 0.0367(9) 0.0528(12) 0.0365(10) -0.0076(8) 0.0140(8) 0.0025(8)
C17 0.0395(9) 0.0309(9) 0.0477(11) -0.0065(8) 0.0159(8) -0.0001(7)
C18 0.0335(8) 0.0268(8) 0.0341(9) 0.0018(7) 0.0080(7) -0.0005(7)
C19 0.0246(7) 0.0254(8) 0.0151(7) 0.0004(6) 0.0006(6) -0.0009(6)
C20 0.0257(8) 0.0320(8) 0.0260(8) 0.0048(7) 0.0008(7) 0.0017(7)
C21 0.0231(8) 0.0479(10) 0.0304(9) 0.0058(8) -0.0004(7) -0.0013(7)
C22 0.0305(9) 0.0453(10) 0.0283(9) 0.0045(7) -0.0008(7) -0.0149(7)
C23 0.0397(9) 0.0282(9) 0.0339(9) 0.0013(7) 0.0030(8) -0.0086(7)
C24 0.0304(8) 0.0260(8) 0.0286(8) -0.0008(6) 0.0059(7) -0.0014(6)
C25 0.0235(7) 0.0198(7) 0.0243(8) 0.0031(6) 0.0052(6) -0.0007(6)
C26 0.0294(8) 0.0315(8) 0.0303(9) -0.0037(7) 0.0077(7) 0.0039(7)
C27 0.0308(9) 0.0353(9) 0.0489(11) -0.0028(8) 0.0138(8) 0.0080(7)
C28 0.0228(8) 0.0319(9) 0.0568(12) 0.0057(8) 0.0020(8) 0.0047(7)
C29 0.0306(9) 0.0381(10) 0.0402(10) 0.0016(8) -0.0088(8) 0.0022(7)
C30 0.0309(8) 0.0276(8) 0.0282(8) -0.0014(6) 0.0003(7) 0.0049(7)
C31 0.0269(7) 0.0244(7) 0.0202(7) -0.0019(6) 0.0051(6) 0.0027(6)
C32 0.0328(8) 0.0272(8) 0.0230(8) -0.0029(6) 0.0057(7) -0.0032(7)
C33 0.0506(10) 0.0301(9) 0.0246(9) -0.0007(7) 0.0117(8) -0.0029(7)
C34 0.0557(12) 0.0553(12) 0.0260(9) 0.0132(8) 0.0107(9) 0.0204(9)
C35 0.0350(10) 0.1060(19) 0.0353(11) 0.0263(11) 0.0070(9) 0.0232(11)
C36 0.0252(8) 0.0745(14) 0.0308(10) 0.0153(9) 0.0053(7) 0.0045(8)
C37 0.0258(7) 0.0259(8) 0.0183(7) -0.0010(6) 0.0034(6) -0.0026(6)
C38 0.0264(8) 0.0371(9) 0.0395(10) -0.0081(7) 0.0037(7) -0.0065(7)
C39 0.0382(10) 0.0386(10) 0.0477(11) -0.0128(8) 0.0112(9) -0.0179(8)
C40 0.0558(11) 0.0255(8) 0.0356(10) -0.0044(7) 0.0129(9) -0.0124(8)
C41 0.0431(10) 0.0249(8) 0.0328(9) 0.0012(7) 0.0054(8) 0.0018(7)
C42 0.0292(8) 0.0256(8) 0.0256(8) -0.0013(6) 0.0030(7) -0.0014(6)
N1 0.0374(8) 0.0314(7) 0.0189(7) 0.0031(6) 0.0040(6) 0.0052(6)
C43 0.0608(12) 0.0315(9) 0.0348(10) 0.0036(7) 0.0099(9) -0.0039(8)
C44 0.0567(13) 0.0538(13) 0.0798(17) -0.0049(12) 0.0297(12) -0.0128(10)
C45 0.0423(10) 0.0509(11) 0.0266(9) 0.0015(8) 0.0069(8) 0.0142(8)
C46 0.0706(15) 0.0998(19) 0.0402(12) 0.0076(12) 0.0060(11) 0.0521(14)
C47 0.0456(10) 0.0379(9) 0.0241(8) -0.0034(7) 0.0018(8) 0.0061(8)
C48 0.0570(12) 0.0472(11) 0.0478(12) -0.0092(9) 0.0037(10) -0.0050(9)
N2 0.0314(7) 0.0265(7) 0.0259(7) 0.0012(5) 0.0080(6) -0.0031(6)
C49 0.0361(9) 0.0418(10) 0.0360(10) 0.0046(8) 0.0023(8) 0.0019(8)
C50 0.0355(11) 0.0726(16) 0.0925(19) 0.0095(14) 0.0015(12) -0.0036(10)
C51 0.0595(12) 0.0423(10) 0.0252(9) 0.0022(8) 0.0124(8) 0.0025(9)
C52 0.152(3) 0.0485(13) 0.0390(12) -0.0116(10) 0.0267(15) 0.0072(15)
C53 0.0438(10) 0.0259(8) 0.0358(9) -0.0017(7) 0.0079(8) -0.0037(7)
C54 0.0441(10) 0.0300(9) 0.0566(12) 0.0042(8) 0.0143(9) 0.0024(8)
O10 0.179(5) 0.123(3) 0.089(4) 0.048(3) 0.088(4) 0.073(3)
O11 0.152(5) 0.119(4) 0.106(4) 0.002(3) -0.002(4) 0.072(4)
C90 0.172(4) 0.155(4) 0.072(2) -0.001(2) 0.071(3) -0.007(3)
C91 0.110(3) 0.176(5) 0.140(4) 0.089(4) -0.018(3) -0.015(3)

loop_
_atom_type_symbol
_atom_type_description
_atom_type_scat_dispersion_real
_atom_type_scat_dispersion_imag
_atom_type_scat_source
C C 0.0033 0.0016 'International Tables Vol C Tables 4.2.6.8 and 6.1.1.4'
H H 0.0000 0.0000 'International Tables Vol C Tables 4.2.6.8 and 6.1.1.4'
N N 0.0061 0.0033 'International Tables Vol C Tables 4.2.6.8 and 6.1.1.4'
O O 0.0106 0.0060 'International Tables Vol C Tables 4.2.6.8 and 6.1.1.4'
Si Si 0.0817 0.0704 'International Tables Vol C Tables 4.2.6.8 and 6.1.1.4'

loop_
_geom_angle_atom_site_label_1
_geom_angle_atom_site_label_2
_geom_angle_atom_site_label_3
_geom_angle
_geom_angle_site_symmetry_1
_geom_angle_site_symmetry_3
_geom_angle_publ_flag
O6 Si O4 94.23(5) . . y
O6 Si O2 94.04(6) . . y
O4 Si O2 93.71(5) . . y
O6 Si O5 88.06(5) . . y
O4 Si O5 95.77(5) . . y
O2 Si O5 170.12(5) . . y
O6 Si O3 173.48(5) . . y
O4 Si O3 86.72(5) . . y
O2 Si O3 92.33(6) . . y
O5 Si O3 85.42(5) . . y
O6 Si O1 92.86(5) . . y
O4 Si O1 172.87(5) . . y
O2 Si O1 84.99(5) . . y
O5 Si O1 85.27(5) . . y
O3 Si O1 86.33(5) . . y
C1 O1 Si 113.32(10) . . ?
C2 O2 Si 116.87(9) . . ?
C3 O3 Si 114.53(9) . . ?
C4 O4 Si 118.03(9) . . ?
C5 O5 Si 115.35(10) . . ?
C6 O6 Si 117.23(9) . . ?
O7 C1 O1 122.89(14) . . ?
O7 C1 C2 124.02(13) . . ?
O1 C1 C2 113.08(12) . . ?
O2 C2 C13 110.43(12) . . ?
O2 C2 C7 110.08(12) . . ?
C13 C2 C7 109.16(12) . . ?
O2 C2 C1 105.52(12) . . ?
C13 C2 C1 110.91(12) . . ?
C7 C2 C1 110.71(12) . . ?
O8 C3 O3 123.48(13) . . ?
O8 C3 C4 123.13(13) . . ?
O3 C3 C4 113.36(12) . . ?
O4 C4 C25 110.32(11) . . ?
O4 C4 C19 108.82(12) . . ?
C25 C4 C19 112.70(12) . . ?
O4 C4 C3 106.30(11) . . ?
C25 C4 C3 111.35(12) . . ?
C19 C4 C3 107.09(11) . . ?
O9 C5 O5 124.29(15) . . ?
O9 C5 C6 123.45(13) . . ?
O5 C5 C6 112.27(12) . . ?
O6 C6 C31 109.89(12) . . ?
O6 C6 C37 109.24(11) . . ?
C31 C6 C37 112.14(12) . . ?
O6 C6 C5 106.74(11) . . ?
C31 C6 C5 108.44(11) . . ?
C37 C6 C5 110.25(12) . . ?
C12 C7 C8 118.67(14) . . ?
C12 C7 C2 118.68(13) . . ?
C8 C7 C2 122.61(14) . . ?
C7 C8 C9 120.33(17) . . ?
C7 C8 H8 119.8 . . ?
C9 C8 H8 119.8 . . ?
C10 C9 C8 120.84(17) . . ?
C10 C9 H9 119.6 . . ?
C8 C9 H9 119.6 . . ?
C9 C10 C11 119.10(15) . . ?
C9 C10 H10 120.4 . . ?
C11 C10 H10 120.4 . . ?
C10 C11 C12 120.49(17) . . ?
C10 C11 H11 119.8 . . ?
C12 C11 H11 119.8 . . ?
C7 C12 C11 120.56(16) . . ?
C7 C12 H12 119.7 . . ?
C11 C12 H12 119.7 . . ?
C14 C13 C18 118.33(15) . . ?
C14 C13 C2 118.65(14) . . ?
C18 C13 C2 123.01(14) . . ?
C15 C14 C13 120.66(16) . . ?
C15 C14 H14 119.7 . . ?
C13 C14 H14 119.7 . . ?
C16 C15 C14 120.69(17) . . ?
C16 C15 H15 119.7 . . ?
C14 C15 H15 119.7 . . ?
C17 C16 C15 119.01(17) . . ?
C17 C16 H16 120.5 . . ?
C15 C16 H16 120.5 . . ?
C16 C17 C18 120.58(17) . . ?
C16 C17 H17 119.7 . . ?
C18 C17 H17 119.7 . . ?
C17 C18 C13 120.70(16) . . ?
C17 C18 H18 119.6 . . ?
C13 C18 H18 119.6 . . ?
C24 C19 C20 118.68(14) . . ?
C24 C19 C4 123.67(13) . . ?
C20 C19 C4 117.65(13) . . ?
C21 C20 C19 120.64(15) . . ?
C21 C20 H20 119.7 . . ?
C19 C20 H20 119.7 . . ?
C20 C21 C22 120.24(16) . . ?
C20 C21 H21 119.9 . . ?
C22 C21 H21 119.9 . . ?
C23 C22 C21 119.70(15) . . ?
C23 C22 H22 120.1 . . ?
C21 C22 H22 120.1 . . ?
C22 C23 C24 120.33(16) . . ?
C22 C23 H23 119.8 . . ?
C24 C23 H23 119.8 . . ?
C19 C24 C23 120.40(15) . . ?
C19 C24 H24 119.8 . . ?
C23 C24 H24 119.8 . . ?
C30 C25 C26 118.36(14) . . ?
C30 C25 C4 118.37(14) . . ?
C26 C25 C4 123.25(13) . . ?
C27 C26 C25 120.37(16) . . ?
C27 C26 H26 119.8 . . ?
C25 C26 H26 119.8 . . ?
C28 C27 C26 120.89(17) . . ?
C28 C27 H27 119.6 . . ?
C26 C27 H27 119.6 . . ?
C27 C28 C29 118.94(15) . . ?
C27 C28 H28 120.5 . . ?
C29 C28 H28 120.5 . . ?
C28 C29 C30 120.78(16) . . ?
C28 C29 H29 119.6 . . ?
C30 C29 H29 119.6 . . ?
C29 C30 C25 120.65(16) . . ?
C29 C30 H30 119.7 . . ?
C25 C30 H30 119.7 . . ?
C36 C31 C32 118.36(15) . . ?
C36 C31 C6 122.16(14) . . ?
C32 C31 C6 119.39(13) . . ?
C31 C32 C33 120.64(15) . . ?
C31 C32 H32 119.7 . . ?
C33 C32 H32 119.7 . . ?
C34 C33 C32 120.53(17) . . ?
C34 C33 H33 119.7 . . ?
C32 C33 H33 119.7 . . ?
C35 C34 C33 119.06(16) . . ?
C35 C34 H34 120.5 . . ?
C33 C34 H34 120.5 . . ?
C34 C35 C36 120.90(18) . . ?
C34 C35 H35 119.5 . . ?
C36 C35 H35 119.5 . . ?
C31 C36 C35 120.49(18) . . ?
C31 C36 H36 119.8 . . ?
C35 C36 H36 119.8 . . ?
C42 C37 C38 118.35(14) . . ?
C42 C37 C6 118.75(13) . . ?
C38 C37 C6 122.87(14) . . ?
C39 C38 C37 120.59(16) . . ?
C39 C38 H38 119.7 . . ?
C37 C38 H38 119.7 . . ?
C40 C39 C38 120.45(16) . . ?
C40 C39 H39 119.8 . . ?
C38 C39 H39 119.8 . . ?
C39 C40 C41 119.31(16) . . ?
C39 C40 H40 120.3 . . ?
C41 C40 H40 120.3 . . ?
C40 C41 C42 120.57(16) . . ?
C40 C41 H41 119.7 . . ?
C42 C41 H41 119.7 . . ?
C37 C42 C41 120.71(15) . . ?
C37 C42 H42 119.6 . . ?
C41 C42 H42 119.6 . . ?
C47 N1 C45 114.39(13) . . ?
C47 N1 C43 111.36(14) . . ?
C45 N1 C43 111.57(14) . . ?
C47 N1 H1N 110.3(12) . . ?
C45 N1 H1N 102.1(12) . . ?
C43 N1 H1N 106.5(12) . . ?
C44 C43 N1 112.38(15) . . ?
C44 C43 H43A 109.1 . . ?
N1 C43 H43A 109.1 . . ?
C44 C43 H43B 109.1 . . ?
N1 C43 H43B 109.1 . . ?
H43A C43 H43B 107.9 . . ?
C43 C44 H44A 109.5 . . ?
C43 C44 H44B 109.5 . . ?
H44A C44 H44B 109.5 . . ?
C43 C44 H44C 109.5 . . ?
H44A C44 H44C 109.5 . . ?
H44B C44 H44C 109.5 . . ?
N1 C45 C46 114.18(16) . . ?
N1 C45 H45A 108.7 . . ?
C46 C45 H45A 108.7 . . ?
N1 C45 H45B 108.7 . . ?
C46 C45 H45B 108.7 . . ?
H45A C45 H45B 107.6 . . ?
C45 C46 H46A 109.5 . . ?
C45 C46 H46B 109.5 . . ?
H46A C46 H46B 109.5 . . ?
C45 C46 H46C 109.5 . . ?
H46A C46 H46C 109.5 . . ?
H46B C46 H46C 109.5 . . ?
N1 C47 C48 112.88(15) . . ?
N1 C47 H47A 109.0 . . ?
C48 C47 H47A 109.0 . . ?
N1 C47 H47B 109.0 . . ?
C48 C47 H47B 109.0 . . ?
H47A C47 H47B 107.8 . . ?
C47 C48 H48A 109.5 . . ?
C47 C48 H48B 109.5 . . ?
H48A C48 H48B 109.5 . . ?
C47 C48 H48C 109.5 . . ?
H48A C48 H48C 109.5 . . ?
H48B C48 H48C 109.5 . . ?
C51 N2 C53 111.69(13) . . ?
C51 N2 C49 113.54(14) . . ?
C53 N2 C49 112.04(13) . . ?
C51 N2 H2N 106.4(11) . . ?
C53 N2 H2N 106.1(11) . . ?
C49 N2 H2N 106.5(10) . . ?
N2 C49 C50 114.09(16) . . ?
N2 C49 H49A 108.7 . . ?
C50 C49 H49A 108.7 . . ?
N2 C49 H49B 108.7 . . ?
C50 C49 H49B 108.7 . . ?
H49A C49 H49B 107.6 . . ?
C49 C50 H50A 109.5 . . ?
C49 C50 H50B 109.5 . . ?
H50A C50 H50B 109.5 . . ?
C49 C50 H50C 109.5 . . ?
H50A C50 H50C 109.5 . . ?
H50B C50 H50C 109.5 . . ?
N2 C51 C52 112.04(15) . . ?
N2 C51 H51A 109.2 . . ?
C52 C51 H51A 109.2 . . ?
N2 C51 H51B 109.2 . . ?
C52 C51 H51B 109.2 . . ?
H51A C51 H51B 107.9 . . ?
C51 C52 H52A 109.5 . . ?
C51 C52 H52B 109.5 . . ?
H52A C52 H52B 109.5 . . ?
C51 C52 H52C 109.5 . . ?
H52A C52 H52C 109.5 . . ?
H52B C52 H52C 109.5 . . ?
N2 C53 C54 113.00(14) . . ?
N2 C53 H53A 109.0 . . ?
C54 C53 H53A 109.0 . . ?
N2 C53 H53B 109.0 . . ?
C54 C53 H53B 109.0 . . ?
H53A C53 H53B 107.8 . . ?
C53 C54 H54A 109.5 . . ?
C53 C54 H54B 109.5 . . ?
H54A C54 H54B 109.5 . . ?
C53 C54 H54C 109.5 . . ?
H54A C54 H54C 109.5 . . ?
H54B C54 H54C 109.5 . . ?
C90 O10 O10 66.9(4) . 2 ?
C90 O10 C90 107.3(4) . 2 ?
O10 O10 C90 55.0(3) 2 2 ?
C91 O11 O11 86.2(7) . 2 ?
C91 O11 C91 109.6(5) . 2 ?
O11 O11 C91 44.9(4) 2 2 ?
O10 C90 C91 112.4(4) . . ?
O10 C90 H90A 109.1 . . ?
C91 C90 H90A 109.1 . . ?
O10 C90 H90B 109.1 . . ?
C91 C90 H90B 109.1 . . ?
H90A C90 H90B 107.9 . . ?
O11 C91 C90 117.3(6) . . ?
O11 C91 H91A 108.0 . . ?
C90 C91 H91A 108.0 . . ?
O11 C91 H91B 108.0 . . ?
C90 C91 H91B 108.0 . . ?
H91A C91 H91B 107.2 . . ?

loop_
_geom_bond_atom_site_label_1
_geom_bond_atom_site_label_2
_geom_bond_distance
_geom_bond_site_symmetry_2
_geom_bond_publ_flag
Si O6 1.7187(11) . y
Si O4 1.7188(10) . y
Si O2 1.7374(11) . y
Si O5 1.8073(11) . y
Si O3 1.8502(11) . y
Si O1 1.8588(11) . y
O1 C1 1.2861(18) . ?
O2 C2 1.4014(17) . ?
O3 C3 1.2899(18) . ?
O4 C4 1.4029(17) . ?
O5 C5 1.3014(18) . ?
O6 C6 1.4025(17) . ?
O7 C1 1.2383(18) . ?
O8 C3 1.2396(18) . ?
O9 C5 1.2237(18) . ?
C1 C2 1.546(2) . ?
C2 C13 1.543(2) . ?
C2 C7 1.545(2) . ?
C3 C4 1.537(2) . ?
C4 C25 1.536(2) . ?
C4 C19 1.536(2) . ?
C5 C6 1.549(2) . ?
C6 C31 1.545(2) . ?
C6 C37 1.547(2) . ?
C7 C12 1.388(2) . ?
C7 C8 1.393(2) . ?
C8 C9 1.394(2) . ?
C8 H8 0.9500 . ?
C9 C10 1.378(3) . ?
C9 H9 0.9500 . ?
C10 C11 1.384(3) . ?
C10 H10 0.9500 . ?
C11 C12 1.396(2) . ?
C11 H11 0.9500 . ?
C12 H12 0.9500 . ?
C13 C14 1.388(2) . ?
C13 C18 1.393(2) . ?
C14 C15 1.387(3) . ?
C14 H14 0.9500 . ?
C15 C16 1.384(3) . ?
C15 H15 0.9500 . ?
C16 C17 1.379(3) . ?
C16 H16 0.9500 . ?
C17 C18 1.389(3) . ?
C17 H17 0.9500 . ?
C18 H18 0.9500 . ?
C19 C24 1.390(2) . ?
C19 C20 1.396(2) . ?
C20 C21 1.383(2) . ?
C20 H20 0.9500 . ?
C21 C22 1.387(3) . ?
C21 H21 0.9500 . ?
C22 C23 1.377(3) . ?
C22 H22 0.9500 . ?
C23 C24 1.395(2) . ?
C23 H23 0.9500 . ?
C24 H24 0.9500 . ?
C25 C30 1.391(2) . ?
C25 C26 1.392(2) . ?
C26 C27 1.391(2) . ?
C26 H26 0.9500 . ?
C27 C28 1.378(3) . ?
C27 H27 0.9500 . ?
C28 C29 1.379(3) . ?
C28 H28 0.9500 . ?
C29 C30 1.387(2) . ?
C29 H29 0.9500 . ?
C30 H30 0.9500 . ?
C31 C36 1.388(2) . ?
C31 C32 1.389(2) . ?
C32 C33 1.392(2) . ?
C32 H32 0.9500 . ?
C33 C34 1.380(3) . ?
C33 H33 0.9500 . ?
C34 C35 1.372(3) . ?
C34 H34 0.9500 . ?
C35 C36 1.392(3) . ?
C35 H35 0.9500 . ?
C36 H36 0.9500 . ?
C37 C42 1.389(2) . ?
C37 C38 1.396(2) . ?
C38 C39 1.394(3) . ?
C38 H38 0.9500 . ?
C39 C40 1.381(3) . ?
C39 H39 0.9500 . ?
C40 C41 1.382(3) . ?
C40 H40 0.9500 . ?
C41 C42 1.393(2) . ?
C41 H41 0.9500 . ?
C42 H42 0.9500 . ?
N1 C47 1.498(2) . ?
N1 C45 1.502(2) . ?
N1 C43 1.506(2) . ?
N1 H1N 0.92(2) . ?
C43 C44 1.504(3) . ?
C43 H43A 0.9900 . ?
C43 H43B 0.9900 . ?
C44 H44A 0.9800 . ?
C44 H44B 0.9800 . ?
C44 H44C 0.9800 . ?
C45 C46 1.515(3) . ?
C45 H45A 0.9900 . ?
C45 H45B 0.9900 . ?
C46 H46A 0.9800 . ?
C46 H46B 0.9800 . ?
C46 H46C 0.9800 . ?
C47 C48 1.515(3) . ?
C47 H47A 0.9900 . ?
C47 H47B 0.9900 . ?
C48 H48A 0.9800 . ?
C48 H48B 0.9800 . ?
C48 H48C 0.9800 . ?
N2 C51 1.498(2) . ?
N2 C53 1.503(2) . ?
N2 C49 1.506(2) . ?
N2 H2N 0.965(19) . ?
C49 C50 1.512(3) . ?
C49 H49A 0.9900 . ?
C49 H49B 0.9900 . ?
C50 H50A 0.9800 . ?
C50 H50B 0.9800 . ?
C50 H50C 0.9800 . ?
C51 C52 1.505(3) . ?
C51 H51A 0.9900 . ?
C51 H51B 0.9900 . ?
C52 H52A 0.9800 . ?
C52 H52B 0.9800 . ?
C52 H52C 0.9800 . ?
C53 C54 1.510(2) . ?
C53 H53A 0.9900 . ?
C53 H53B 0.9900 . ?
C54 H54A 0.9800 . ?
C54 H54B 0.9800 . ?
C54 H54C 0.9800 . ?
O10 C90 1.334(5) . ?
O10 O10 1.380(11) 2 ?
O10 C90 1.498(6) 2 ?
O11 C91 1.184(7) . ?
O11 O11 1.265(10) 2 ?
O11 C91 1.674(9) 2 ?
C90 C91 1.419(6) . ?
C90 H90A 0.9900 . ?
C90 H90B 0.9900 . ?
C91 H91A 0.9900 . ?
C91 H91B 0.9900 . ?

loop_
_geom_torsion_atom_site_label_1
_geom_torsion_atom_site_label_2
_geom_torsion_atom_site_label_3
_geom_torsion_atom_site_label_4
_geom_torsion
_geom_torsion_site_symmetry_1
_geom_torsion_site_symmetry_2
_geom_torsion_site_symmetry_3
_geom_torsion_site_symmetry_4
_geom_torsion_publ_flag
O6 Si O1 C1 71.71(10) . . . . ?
O4 Si O1 C1 -101.8(4) . . . . ?
O2 Si O1 C1 -22.10(10) . . . . ?
O5 Si O1 C1 159.53(10) . . . . ?
O3 Si O1 C1 -114.76(10) . . . . ?
O6 Si O2 C2 -69.60(10) . . . . ?
O4 Si O2 C2 -164.11(10) . . . . ?
O5 Si O2 C2 32.4(3) . . . . ?
O3 Si O2 C2 109.02(10) . . . . ?
O1 Si O2 C2 22.92(10) . . . . ?
O6 Si O3 C3 -93.5(5) . . . . ?
O4 Si O3 C3 5.06(10) . . . . ?
O2 Si O3 C3 98.65(10) . . . . ?
O5 Si O3 C3 -91.00(10) . . . . ?
O1 Si O3 C3 -176.53(10) . . . . ?
O6 Si O4 C4 163.84(9) . . . . ?
O2 Si O4 C4 -101.82(10) . . . . ?
O5 Si O4 C4 75.37(10) . . . . ?
O3 Si O4 C4 -9.69(10) . . . . ?
O1 Si O4 C4 -22.7(5) . . . . ?
O6 Si O5 C5 -2.30(10) . . . . ?
O4 Si O5 C5 91.75(10) . . . . ?
O2 Si O5 C5 -104.8(3) . . . . ?
O3 Si O5 C5 177.99(10) . . . . ?
O1 Si O5 C5 -95.33(10) . . . . ?
O4 Si O6 C6 -90.37(10) . . . . ?
O2 Si O6 C6 175.61(9) . . . . ?
O5 Si O6 C6 5.28(10) . . . . ?
O3 Si O6 C6 7.8(5) . . . . ?
O1 Si O6 C6 90.44(10) . . . . ?
Si O1 C1 O7 -164.08(12) . . . . ?
Si O1 C1 C2 16.31(15) . . . . ?
Si O2 C2 C13 101.43(12) . . . . ?
Si O2 C2 C7 -137.97(10) . . . . ?
Si O2 C2 C1 -18.48(14) . . . . ?
O7 C1 C2 O2 -179.34(14) . . . . ?
O1 C1 C2 O2 0.27(16) . . . . ?
O7 C1 C2 C13 61.07(18) . . . . ?
O1 C1 C2 C13 -119.32(13) . . . . ?
O7 C1 C2 C7 -60.27(19) . . . . ?
O1 C1 C2 C7 119.34(13) . . . . ?
Si O3 C3 O8 -177.61(12) . . . . ?
Si O3 C3 C4 0.18(15) . . . . ?
Si O4 C4 C25 -109.60(11) . . . . ?
Si O4 C4 C19 126.27(10) . . . . ?
Si O4 C4 C3 11.24(14) . . . . ?
O8 C3 C4 O4 171.03(13) . . . . ?
O3 C3 C4 O4 -6.76(16) . . . . ?
O8 C3 C4 C25 -68.79(18) . . . . ?
O3 C3 C4 C25 113.42(13) . . . . ?
O8 C3 C4 C19 54.83(18) . . . . ?
O3 C3 C4 C19 -122.96(13) . . . . ?
Si O5 C5 O9 179.19(12) . . . . ?
Si O5 C5 C6 -0.86(14) . . . . ?
Si O6 C6 C31 110.94(11) . . . . ?
Si O6 C6 C37 -125.65(10) . . . . ?
Si O6 C6 C5 -6.45(14) . . . . ?
O9 C5 C6 O6 -175.62(13) . . . . ?
O5 C5 C6 O6 4.43(16) . . . . ?
O9 C5 C6 C31 66.04(18) . . . . ?
O5 C5 C6 C31 -113.91(13) . . . . ?
O9 C5 C6 C37 -57.08(18) . . . . ?
O5 C5 C6 C37 122.97(13) . . . . ?
O2 C2 C7 C12 -24.5(2) . . . . ?
C13 C2 C7 C12 96.91(17) . . . . ?
C1 C2 C7 C12 -140.73(15) . . . . ?
O2 C2 C7 C8 157.57(15) . . . . ?
C13 C2 C7 C8 -81.07(19) . . . . ?
C1 C2 C7 C8 41.3(2) . . . . ?
C12 C7 C8 C9 0.0(3) . . . . ?
C2 C7 C8 C9 177.96(16) . . . . ?
C7 C8 C9 C10 -0.1(3) . . . . ?
C8 C9 C10 C11 0.2(3) . . . . ?
C9 C10 C11 C12 -0.1(3) . . . . ?
C8 C7 C12 C11 0.1(3) . . . . ?
C2 C7 C12 C11 -177.98(16) . . . . ?
C10 C11 C12 C7 0.0(3) . . . . ?
O2 C2 C13 C14 7.42(18) . . . . ?
C7 C2 C13 C14 -113.73(15) . . . . ?
C1 C2 C13 C14 124.03(14) . . . . ?
O2 C2 C13 C18 -171.52(13) . . . . ?
C7 C2 C13 C18 67.33(17) . . . . ?
C1 C2 C13 C18 -54.92(18) . . . . ?
C18 C13 C14 C15 1.5(2) . . . . ?
C2 C13 C14 C15 -177.46(15) . . . . ?
C13 C14 C15 C16 0.0(3) . . . . ?
C14 C15 C16 C17 -1.4(3) . . . . ?
C15 C16 C17 C18 1.2(3) . . . . ?
C16 C17 C18 C13 0.4(3) . . . . ?
C14 C13 C18 C17 -1.8(2) . . . . ?
C2 C13 C18 C17 177.18(14) . . . . ?
O4 C4 C19 C24 141.64(14) . . . . ?
C25 C4 C19 C24 18.9(2) . . . . ?
C3 C4 C19 C24 -103.84(16) . . . . ?
O4 C4 C19 C20 -38.84(17) . . . . ?
C25 C4 C19 C20 -161.54(13) . . . . ?
C3 C4 C19 C20 75.68(16) . . . . ?
C24 C19 C20 C21 0.6(2) . . . . ?
C4 C19 C20 C21 -178.91(14) . . . . ?
C19 C20 C21 C22 0.0(2) . . . . ?
C20 C21 C22 C23 -0.4(3) . . . . ?
C21 C22 C23 C24 0.1(3) . . . . ?
C20 C19 C24 C23 -0.9(2) . . . . ?
C4 C19 C24 C23 178.60(14) . . . . ?
C22 C23 C24 C19 0.5(2) . . . . ?
O4 C4 C25 C30 -26.27(19) . . . . ?
C19 C4 C25 C30 95.59(16) . . . . ?
C3 C4 C25 C30 -144.04(14) . . . . ?
O4 C4 C25 C26 155.69(14) . . . . ?
C19 C4 C25 C26 -82.45(18) . . . . ?
C3 C4 C25 C26 37.91(19) . . . . ?
C30 C25 C26 C27 -0.4(2) . . . . ?
C4 C25 C26 C27 177.60(15) . . . . ?
C25 C26 C27 C28 0.3(3) . . . . ?
C26 C27 C28 C29 0.0(3) . . . . ?
C27 C28 C29 C30 -0.1(3) . . . . ?
C28 C29 C30 C25 -0.1(3) . . . . ?
C26 C25 C30 C29 0.4(2) . . . . ?
C4 C25 C30 C29 -177.79(15) . . . . ?
O6 C6 C31 C36 -169.77(15) . . . . ?
C37 C6 C31 C36 68.5(2) . . . . ?
C5 C6 C31 C36 -53.45(19) . . . . ?
O6 C6 C31 C32 6.65(19) . . . . ?
C37 C6 C31 C32 -115.05(15) . . . . ?
C5 C6 C31 C32 122.98(14) . . . . ?
C36 C31 C32 C33 0.5(2) . . . . ?
C6 C31 C32 C33 -176.01(14) . . . . ?
C31 C32 C33 C34 0.6(2) . . . . ?
C32 C33 C34 C35 -1.5(3) . . . . ?
C33 C34 C35 C36 1.3(3) . . . . ?
C32 C31 C36 C35 -0.8(3) . . . . ?
C6 C31 C36 C35 175.68(19) . . . . ?
C34 C35 C36 C31 -0.1(4) . . . . ?
O6 C6 C37 C42 -10.06(19) . . . . ?
C31 C6 C37 C42 112.02(15) . . . . ?
C5 C6 C37 C42 -127.05(14) . . . . ?
O6 C6 C37 C38 168.04(14) . . . . ?
C31 C6 C37 C38 -69.89(19) . . . . ?
C5 C6 C37 C38 51.05(19) . . . . ?
C42 C37 C38 C39 1.3(3) . . . . ?
C6 C37 C38 C39 -176.80(16) . . . . ?
C37 C38 C39 C40 0.0(3) . . . . ?
C38 C39 C40 C41 -1.2(3) . . . . ?
C39 C40 C41 C42 1.1(3) . . . . ?
C38 C37 C42 C41 -1.4(2) . . . . ?
C6 C37 C42 C41 176.78(14) . . . . ?
C40 C41 C42 C37 0.2(3) . . . . ?
C47 N1 C43 C44 70.6(2) . . . . ?
C45 N1 C43 C44 -160.23(16) . . . . ?
C47 N1 C45 C46 59.9(2) . . . . ?
C43 N1 C45 C46 -67.6(2) . . . . ?
C45 N1 C47 C48 57.13(19) . . . . ?
C43 N1 C47 C48 -175.23(15) . . . . ?
C51 N2 C49 C50 -59.4(2) . . . . ?
C53 N2 C49 C50 68.2(2) . . . . ?
C53 N2 C51 C52 179.23(19) . . . . ?
C49 N2 C51 C52 -52.9(2) . . . . ?
C51 N2 C53 C54 -68.1(2) . . . . ?
C49 N2 C53 C54 163.27(15) . . . . ?
O10 O10 C90 C91 100.3(4) 2 . . . ?
C90 O10 C90 C91 62.0(5) 2 . . . ?
O11 O11 C91 C90 91.2(5) 2 . . . ?
C91 O11 C91 C90 52.2(7) 2 . . . ?
O10 C90 C91 O11 -65.6(7) . . . . ?
